data_1546932
loop_
_publ_author_name
'Shih, Jiun-Le'
'Jansone-Popova, Santa'
'Huynh, Christopher'
'May, Jeremy A.'

_publ_section_title
;
 Synthesis of azasilacyclopentenes and silanols via Huisgen
 cycloaddition-initiated C--H bond insertion cascades
;
_journal_name_full 'Chem. Sci.'
_journal_paper_doi 10.1039/C7SC03130K
_journal_year 2017
_chemical_formula_sum 'C18 H33 N O3 Si'
_chemical_formula_weight 339.54
_chemical_name_systematic
; 
 ? 
;
_space_group_IT_number 2
_symmetry_cell_setting triclinic
_symmetry_space_group_name_Hall '-P 1'
_symmetry_space_group_name_H-M 'P -1'
_atom_sites_solution_hydrogens geom
_atom_sites_solution_primary direct
_atom_sites_solution_secondary difmap
_audit_creation_method SHELXL-97
_audit_update_record
;
2017-07-17 deposited with the CCDC.
2017-08-21 downloaded from the CCDC.
;
_cell_angle_alpha 112.855(1)
_cell_angle_beta 99.013(1)
_cell_angle_gamma 93.323(2)
_cell_formula_units_Z 2
_cell_length_a 9.4673(4)
_cell_length_b 9.5452(3)
_cell_length_c 11.9144(4)
_cell_measurement_reflns_used 5816
_cell_measurement_temperature 123(2)
_cell_measurement_theta_max 66.53
_cell_measurement_theta_min 4.11
_cell_volume 971.51(6)
_computing_cell_refinement 'SAINT v7.60A (Bruker-Nonius, 2013)'
_computing_data_collection 'APEX2 v2013.4-1 (Bruker-Nonius, 2013)'
_computing_data_reduction 'SAINT v7.60A (Bruker-Nonius, 2013)'
_computing_structure_refinement 'SHELXL v6.12 (G.M. Sheldrick, 2001)'
_computing_structure_solution 'SHELXS v6.12 (G.M. Sheldrick, 2001)'
_diffrn_ambient_temperature 123(2)
_diffrn_detector_area_resol_mean 4K
_diffrn_measured_fraction_theta_full 0.926
_diffrn_measured_fraction_theta_max 0.926
_diffrn_measurement_device_type 'Bruker DUO APEX II CCD'
_diffrn_measurement_method CCD
_diffrn_radiation_monochromator graphite
_diffrn_radiation_source 'Incoatec 30 Watt Cu microsource'
_diffrn_radiation_type CuK\a
_diffrn_radiation_wavelength 1.54178
_diffrn_reflns_av_R_equivalents 0.0187
_diffrn_reflns_av_sigmaI/netI 0.0207
_diffrn_reflns_limit_h_max 10
_diffrn_reflns_limit_h_min -11
_diffrn_reflns_limit_k_max 10
_diffrn_reflns_limit_k_min -11
_diffrn_reflns_limit_l_max 13
_diffrn_reflns_limit_l_min 0
_diffrn_reflns_number 6599
_diffrn_reflns_theta_full 66.53
_diffrn_reflns_theta_max 66.53
_diffrn_reflns_theta_min 4.11
_diffrn_standards_decay_% 0.0
_exptl_absorpt_coefficient_mu 1.172
_exptl_absorpt_correction_T_max 0.7528
_exptl_absorpt_correction_T_min 0.5599
_exptl_absorpt_correction_type empirical
_exptl_absorpt_process_details 'SAINT v7.60A'
_exptl_crystal_colour Colorless
_exptl_crystal_density_diffrn 1.161
_exptl_crystal_density_method 'not measured'
_exptl_crystal_description 'thin plate'
_exptl_crystal_F_000 372
_exptl_crystal_size_max 0.40
_exptl_crystal_size_mid 0.30
_exptl_crystal_size_min 0.08
_refine_diff_density_max 0.390
_refine_diff_density_min -0.271
_refine_diff_density_rms 0.040
_refine_ls_extinction_coef 0.0020(5)
_refine_ls_extinction_expression Fc^*^=kFc[1+0.001xFc^2^\l^3^/sin(2\q)]^-1/4^
_refine_ls_extinction_method SHELXL
_refine_ls_goodness_of_fit_ref 1.046
_refine_ls_hydrogen_treatment mixed
_refine_ls_matrix_type full
_refine_ls_number_parameters 221
_refine_ls_number_reflns 3185
_refine_ls_number_restraints 2
_refine_ls_restrained_S_all 1.049
_refine_ls_R_factor_all 0.0319
_refine_ls_R_factor_gt 0.0312
_refine_ls_shift/su_max 0.000
_refine_ls_shift/su_mean 0.000
_refine_ls_structure_factor_coef Fsqd
_refine_ls_weighting_details 'calc w=1/[\s^2^(Fo^2^)+(0.0426P)^2^+0.3989P] where P=(Fo^2^+2Fc^2^)/3'
_refine_ls_weighting_scheme calc
_refine_ls_wR_factor_gt 0.0826
_refine_ls_wR_factor_ref 0.0837
_reflns_number_gt 3068
_reflns_number_total 3186
_reflns_threshold_expression >3.99sigma(I)
_cod_data_source_file c7sc03130k2.cif
_cod_data_source_block k1447
_cod_depositor_comments
;
The following automatic conversions were performed:

'_symmetry_cell_setting' value 'Triclinic' changed to 'triclinic'
according to
/home/data/users/saulius/crontab/automatic-downloads/rss-feeds/RSC/lib/dictionaries/cif_core.dic
dictionary named 'cif_core.dic' version 2.4.2 from 2011-04-26.

'_exptl_absorpt_correction_type' value 'Empirical' changed to
'empirical' according to
/home/data/users/saulius/crontab/automatic-downloads/rss-feeds/RSC/lib/dictionaries/cif_core.dic
dictionary named 'cif_core.dic' version 2.4.2 from 2011-04-26.

Automatic conversion script
Id: cif_fix_values 4973 2017-02-22 13:04:09Z antanas 
;
_cod_original_sg_symbol_H-M P-1
_cod_database_code 1546932

loop_
_symmetry_equiv_pos_as_xyz
'x, y, z'
'-x, -y, -z'

loop_
_atom_site_label
_atom_site_type_symbol
_atom_site_fract_x
_atom_site_fract_y
_atom_site_fract_z
_atom_site_U_iso_or_equiv
_atom_site_adp_type
_atom_site_occupancy
_atom_site_symmetry_multiplicity
_atom_site_calc_flag
_atom_site_refinement_flags
Si Si 0.15976(3) 0.37465(4) 0.19516(3) 0.01738(12) Uani 1 1 d .
O1 O 0.42660(9) -0.11682(10) 0.13719(8) 0.0215(2) Uani 1 1 d .
O2 O 0.22424(10) -0.21793(10) -0.00757(8) 0.0252(2) Uani 1 1 d .
O3 O 0.05591(10) 0.21300(10) 0.10002(8) 0.0228(2) Uani 1 1 d D
H3X H -0.0370(11) 0.2159(19) 0.0686(15) 0.034 Uiso 1 1 d D
N1 N 0.24570(12) 0.02206(12) 0.15109(10) 0.0198(2) Uani 1 1 d D
H1N H 0.1635(12) 0.0524(17) 0.1231(13) 0.024 Uiso 1 1 d D
C1 C 0.48240(13) 0.03023(14) 0.24345(11) 0.0187(3) Uani 1 1 d .
C2 C 0.53171(14) -0.00427(15) 0.35702(12) 0.0234(3) Uani 1 1 d .
H2A H 0.4514 -0.0661 0.3678 0.028 Uiso 1 1 calc R
H2B H 0.5555 0.0934 0.4317 0.028 Uiso 1 1 calc R
C3 C 0.66313(15) -0.09087(16) 0.34681(13) 0.0278(3) Uani 1 1 d .
H3A H 0.6964 -0.1014 0.4258 0.033 Uiso 1 1 calc R
H3B H 0.6357 -0.1951 0.2801 0.033 Uiso 1 1 calc R
C4 C 0.78578(15) -0.00682(16) 0.31839(14) 0.0284(3) Uani 1 1 d .
H4A H 0.8677 -0.0676 0.3082 0.034 Uiso 1 1 calc R
H4B H 0.8195 0.0935 0.3889 0.034 Uiso 1 1 calc R
C5 C 0.73604(14) 0.01827(16) 0.20015(13) 0.0256(3) Uani 1 1 d .
H5A H 0.8161 0.0759 0.1851 0.031 Uiso 1 1 calc R
H5B H 0.7098 -0.0822 0.1285 0.031 Uiso 1 1 calc R
C6 C 0.60640(14) 0.10704(15) 0.21071(12) 0.0217(3) Uani 1 1 d .
H6A H 0.5724 0.1152 0.1308 0.026 Uiso 1 1 calc R
H6B H 0.6364 0.2122 0.2754 0.026 Uiso 1 1 calc R
C7 C 0.29100(14) -0.11227(14) 0.08501(11) 0.0196(3) Uani 1 1 d .
C8 C 0.35282(13) 0.11746(14) 0.25246(11) 0.0178(3) Uani 1 1 d .
C9 C 0.34584(14) 0.25665(14) 0.33653(11) 0.0195(3) Uani 1 1 d .
H9 H 0.4307 0.3046 0.3978 0.023 Uiso 1 1 calc R
C10 C 0.21928(13) 0.34848(14) 0.34679(11) 0.0194(3) Uani 1 1 d .
C11 C 0.09455(15) 0.26314(16) 0.37416(12) 0.0251(3) Uani 1 1 d .
H11A H 0.1258 0.2541 0.4532 0.038 Uiso 1 1 calc R
H11B H 0.0671 0.1606 0.3073 0.038 Uiso 1 1 calc R
H11C H 0.0115 0.3205 0.3794 0.038 Uiso 1 1 calc R
C12 C 0.26658(15) 0.50508(15) 0.45716(12) 0.0267(3) Uani 1 1 d .
H12A H 0.3025 0.4892 0.5325 0.040 Uiso 1 1 calc R
H12B H 0.1840 0.5629 0.4692 0.040 Uiso 1 1 calc R
H12C H 0.3433 0.5627 0.4399 0.040 Uiso 1 1 calc R
C13 C 0.31879(14) 0.38157(15) 0.11942(12) 0.0230(3) Uani 1 1 d .
H13 H 0.3484 0.2764 0.0925 0.028 Uiso 1 1 calc R
C14 C 0.45471(16) 0.49101(17) 0.20167(15) 0.0344(3) Uani 1 1 d .
H14A H 0.5343 0.4723 0.1563 0.052 Uiso 1 1 calc R
H14B H 0.4808 0.4732 0.2775 0.052 Uiso 1 1 calc R
H14C H 0.4356 0.5973 0.2237 0.052 Uiso 1 1 calc R
C15 C 0.27450(18) 0.40624(17) -0.00045(14) 0.0322(3) Uani 1 1 d .
H15A H 0.3527 0.3860 -0.0474 0.048 Uiso 1 1 calc R
H15B H 0.2554 0.5124 0.0204 0.048 Uiso 1 1 calc R
H15C H 0.1872 0.3361 -0.0509 0.048 Uiso 1 1 calc R
C16 C 0.05097(15) 0.53806(15) 0.20809(12) 0.0253(3) Uani 1 1 d .
H16 H 0.0098 0.5206 0.1204 0.030 Uiso 1 1 calc R
C17 C -0.08055(16) 0.53631(17) 0.26880(13) 0.0302(3) Uani 1 1 d .
H17A H -0.1398 0.6138 0.2604 0.045 Uiso 1 1 calc R
H17B H -0.0478 0.5592 0.3570 0.045 Uiso 1 1 calc R
H17C H -0.1379 0.4348 0.2277 0.045 Uiso 1 1 calc R
C18 C 0.13831(18) 0.69863(16) 0.26471(15) 0.0368(4) Uani 1 1 d .
H18A H 0.0764 0.7729 0.2536 0.055 Uiso 1 1 calc R
H18B H 0.2200 0.6976 0.2231 0.055 Uiso 1 1 calc R
H18C H 0.1743 0.7277 0.3535 0.055 Uiso 1 1 calc R

loop_
_atom_site_aniso_label
_atom_site_aniso_U_11
_atom_site_aniso_U_22
_atom_site_aniso_U_33
_atom_site_aniso_U_23
_atom_site_aniso_U_13
_atom_site_aniso_U_12
Si 0.0168(2) 0.01675(19) 0.01638(19) 0.00469(14) 0.00244(13) 0.00136(13)
O1 0.0173(5) 0.0186(4) 0.0228(5) 0.0044(4) -0.0019(3) 0.0012(3)
O2 0.0217(5) 0.0197(5) 0.0257(5) 0.0036(4) -0.0041(4) 0.0001(4)
O3 0.0189(5) 0.0203(4) 0.0226(5) 0.0045(4) -0.0029(4) 0.0017(4)
N1 0.0158(6) 0.0192(5) 0.0207(5) 0.0061(4) -0.0014(4) 0.0013(4)
C1 0.0179(7) 0.0171(6) 0.0169(6) 0.0044(5) -0.0001(5) -0.0011(5)
C2 0.0208(7) 0.0284(7) 0.0229(7) 0.0136(5) 0.0016(5) 0.0004(5)
C3 0.0233(8) 0.0302(7) 0.0318(7) 0.0169(6) -0.0009(6) 0.0029(6)
C4 0.0186(7) 0.0303(7) 0.0350(8) 0.0134(6) 0.0004(6) 0.0038(5)
C5 0.0188(7) 0.0270(7) 0.0302(7) 0.0102(6) 0.0064(5) 0.0022(5)
C6 0.0195(7) 0.0226(6) 0.0229(6) 0.0096(5) 0.0038(5) 0.0004(5)
C7 0.0185(7) 0.0197(6) 0.0205(6) 0.0095(5) 0.0009(5) -0.0001(5)
C8 0.0155(7) 0.0214(6) 0.0164(6) 0.0090(5) 0.0010(5) -0.0014(5)
C9 0.0166(7) 0.0235(6) 0.0157(6) 0.0068(5) 0.0002(5) -0.0010(5)
C10 0.0171(7) 0.0204(6) 0.0162(6) 0.0036(5) 0.0017(5) 0.0002(5)
C11 0.0233(7) 0.0301(7) 0.0233(7) 0.0108(6) 0.0082(5) 0.0032(5)
C12 0.0252(8) 0.0259(7) 0.0197(6) 0.0011(5) 0.0004(5) 0.0024(5)
C13 0.0244(7) 0.0222(6) 0.0252(7) 0.0110(5) 0.0086(5) 0.0039(5)
C14 0.0270(8) 0.0346(8) 0.0433(9) 0.0175(7) 0.0095(6) -0.0038(6)
C15 0.0435(9) 0.0314(8) 0.0309(8) 0.0180(6) 0.0163(6) 0.0115(6)
C16 0.0278(8) 0.0230(7) 0.0232(6) 0.0069(5) 0.0045(5) 0.0073(5)
C17 0.0282(8) 0.0317(7) 0.0269(7) 0.0066(6) 0.0059(6) 0.0114(6)
C18 0.0433(10) 0.0224(7) 0.0444(9) 0.0115(6) 0.0116(7) 0.0080(6)

loop_
_atom_type_symbol
_atom_type_description
_atom_type_scat_dispersion_real
_atom_type_scat_dispersion_imag
_atom_type_scat_source
C C 0.0181 0.0091 'International Tables Vol C Tables 4.2.6.8 and 6.1.1.4'
H H 0.0000 0.0000 'International Tables Vol C Tables 4.2.6.8 and 6.1.1.4'
N N 0.0311 0.0180 'International Tables Vol C Tables 4.2.6.8 and 6.1.1.4'
O O 0.0492 0.0322 'International Tables Vol C Tables 4.2.6.8 and 6.1.1.4'
Si Si 0.2541 0.3302 'International Tables Vol C Tables 4.2.6.8 and 6.1.1.4'

loop_
_geom_angle_atom_site_label_1
_geom_angle_atom_site_label_2
_geom_angle_atom_site_label_3
_geom_angle
O3 Si C13 104.93(5)
O3 Si C16 107.70(6)
C13 Si C16 112.45(6)
O3 Si C10 105.09(5)
C13 Si C10 110.37(6)
C16 Si C10 115.45(6)
C7 O1 C1 109.94(9)
C7 N1 C8 111.83(11)
O1 C1 C8 102.84(9)
O1 C1 C2 107.85(10)
C8 C1 C2 113.43(10)
O1 C1 C6 107.81(10)
C8 C1 C6 112.20(10)
C2 C1 C6 112.05(10)
C1 C2 C3 112.69(11)
C4 C3 C2 111.04(11)
C3 C4 C5 110.85(11)
C6 C5 C4 110.99(11)
C5 C6 C1 112.19(11)
O2 C7 O1 122.18(11)
O2 C7 N1 127.74(12)
O1 C7 N1 110.08(10)
C9 C8 N1 128.14(12)
C9 C8 C1 126.74(11)
N1 C8 C1 105.08(10)
C8 C9 C10 128.14(11)
C9 C10 C12 108.32(10)
C9 C10 C11 108.83(10)
C12 C10 C11 108.31(10)
C9 C10 Si 109.93(8)
C12 C10 Si 110.73(9)
C11 C10 Si 110.65(8)
C15 C13 C14 110.95(11)
C15 C13 Si 111.32(10)
C14 C13 Si 117.09(9)
C18 C16 C17 110.93(11)
C18 C16 Si 115.46(10)
C17 C16 Si 114.18(9)

loop_
_geom_bond_atom_site_label_1
_geom_bond_atom_site_label_2
_geom_bond_distance
Si O3 1.6579(9)
Si C13 1.8830(13)
Si C16 1.8886(13)
Si C10 1.9213(13)
O1 C7 1.3468(16)
O1 C1 1.4752(14)
O2 C7 1.2153(15)
N1 C7 1.3540(17)
N1 C8 1.4040(16)
C1 C8 1.5166(17)
C1 C2 1.5243(17)
C1 C6 1.5275(17)
C2 C3 1.5280(19)
C3 C4 1.527(2)
C4 C5 1.527(2)
C5 C6 1.5253(18)
C8 C9 1.3304(18)
C9 C10 1.5176(18)
C10 C12 1.5411(17)
C10 C11 1.5427(18)
C13 C15 1.5349(19)
C13 C14 1.537(2)
C16 C18 1.5372(19)
C16 C17 1.537(2)

loop_
_geom_hbond_atom_site_label_D
_geom_hbond_atom_site_label_H
_geom_hbond_atom_site_label_A
_geom_hbond_distance_DH
_geom_hbond_distance_HA
_geom_hbond_distance_DA
_geom_hbond_angle_DHA
_geom_hbond_site_symmetry_A
O3 H3X O2 0.907(9) 1.812(9) 2.7184(13) 178.4(16) 2
N1 H1N O3 0.906(9) 1.970(11) 2.7962(14) 150.7(13) .

loop_
_geom_torsion_atom_site_label_1
_geom_torsion_atom_site_label_2
_geom_torsion_atom_site_label_3
_geom_torsion_atom_site_label_4
_geom_torsion
C7 O1 C1 C8 4.77(12)
C7 O1 C1 C2 124.89(11)
C7 O1 C1 C6 -113.93(11)
O1 C1 C2 C3 67.32(13)
C8 C1 C2 C3 -179.48(10)
C6 C1 C2 C3 -51.17(14)
C1 C2 C3 C4 53.63(15)
C2 C3 C4 C5 -56.41(15)
C3 C4 C5 C6 57.21(15)
C4 C5 C6 C1 -54.91(14)
O1 C1 C6 C5 -66.79(13)
C8 C1 C6 C5 -179.32(10)
C2 C1 C6 C5 51.73(14)
C1 O1 C7 O2 176.81(11)
C1 O1 C7 N1 -3.75(13)
C8 N1 C7 O2 -179.65(12)
C8 N1 C7 O1 0.95(14)
C7 N1 C8 C9 179.98(12)
C7 N1 C8 C1 2.11(13)
O1 C1 C8 C9 178.09(11)
C2 C1 C8 C9 61.90(16)
C6 C1 C8 C9 -66.33(16)
O1 C1 C8 N1 -4.01(11)
C2 C1 C8 N1 -120.20(11)
C6 C1 C8 N1 111.57(11)
N1 C8 C9 C10 1.2(2)
C1 C8 C9 C10 178.66(11)
C8 C9 C10 C12 -178.11(12)
C8 C9 C10 C11 64.34(16)
C8 C9 C10 Si -57.00(15)
O3 Si C10 C9 81.73(9)
C13 Si C10 C9 -30.89(10)
C16 Si C10 C9 -159.77(8)
O3 Si C10 C12 -158.62(9)
C13 Si C10 C12 88.76(10)
C16 Si C10 C12 -40.12(11)
O3 Si C10 C11 -38.50(10)
C13 Si C10 C11 -151.13(9)
C16 Si C10 C11 79.99(10)
O3 Si C13 C15 68.61(10)
C16 Si C13 C15 -48.18(11)
C10 Si C13 C15 -178.66(9)
O3 Si C13 C14 -162.29(10)
C16 Si C13 C14 80.93(11)
C10 Si C13 C14 -49.56(12)
O3 Si C16 C18 -165.09(10)
C13 Si C16 C18 -49.98(12)
C10 Si C16 C18 77.87(12)
O3 Si C16 C17 64.56(10)
C13 Si C16 C17 179.67(9)
C10 Si C16 C17 -52.48(11)
